data_2107060
loop_
_publ_author_name
'Aleonard, S.'
'le Fur, Y.'
'Guitel, J.C.'
'Roux, M.T.'

_publ_section_title
;
 Structure cristalline de la phase beta - K Yb3 F10
;
_journal_name_full 'Acta Crystallographica B (24,1968-38,1982)'
_journal_page_first 3227
_journal_page_last 3235
_journal_volume 32
_journal_year 1976
_chemical_formula_sum 'F10 K Yb3'
_chemical_name_systematic 'K Yb3 F10'
_space_group_IT_number 186
_symmetry_space_group_name_Hall 'P 6c -2c'
_symmetry_space_group_name_H-M 'P 63 m c'
_cell_angle_alpha 90
_cell_angle_beta 90
_cell_angle_gamma 120
_cell_formula_units_Z 4
_cell_length_a 8.067
_cell_length_b 8.067
_cell_length_c 13.203
_cell_volume 744.093
_citation_journal_id_ASTM ACBCAR
_cod_data_source_file Aleonard_ACBCAR_1976_1432.cif
_cod_data_source_block F10K1Yb3
_cod_original_cell_volume 744.0933
_cod_original_formula_sum 'F10 K1 Yb3'
_cod_database_code 2107060

loop_
_symmetry_equiv_pos_as_xyz
x,y,z
x-y,x,z+1/2
-y,x-y,z
-x,-y,z+1/2
-x+y,-x,z
y,-x+y,z+1/2
y,x,z+1/2
-x+y,y,z
-x,-x+y,z+1/2
-y,-x,z
x-y,-y,z+1/2
x,x-y,z

loop_
_atom_site_label
_atom_site_type_symbol
_atom_site_fract_x
_atom_site_fract_y
_atom_site_fract_z
_atom_site_occupancy
_atom_site_U_iso_or_equiv
F1 F-1 0.33343 0.3362 0.11155 1 0.0
Yb2 Yb+3 0.17375 -0.17375 0.24831 1 0.0
F3 F-1 0.18395 -0.18395 0.42421 1 0.0
F5 F-1 0.33333 -0.33333 0.2042 1 0.0
Yb1 Yb+3 0.50577 -0.50577 -0.01171 1 0.0
K1 K+1 0 0 -0.0126 1 0.0
F2 F-1 0.22198 -0.22198 0.95298 1 0.0
K2 K+1 0.33333 -0.33333 0.7392 1 0.0
F6 F-1 0.33333 -0.33333 0.5343 1 0.0
F7 F-1 0.48333 -0.48333 0.31355 1 0.0
F4 F-1 0.11022 -0.11022 0.78224 1 0.0
